data_4132049
loop_
_publ_author_name
'Spanopoulos, Ioannis'
'Ke, Weijun'
'Stoumpos, Constantinos C.'
'Schueller, Emily C.'
'Kontsevoi, Oleg Y.'
'Seshadri, Ram'
'Kanatzidis, Mercouri G.'

_publ_section_title
;
 Unraveling the Chemical Nature of the 3D &quot;Hollow&quot; Hybrid Halide
 Perovskites.
;
_journal_issue 17
_journal_name_full 'Journal of the American Chemical Society'
_journal_page_first 5728
_journal_page_last 5742
_journal_paper_doi 10.1021/jacs.8b01034
_journal_volume 140
_journal_year 2018
_chemical_formula_moiety (H2NCHNH2)0.61(H3NCH2CH2NH3)0.39(Pb)0.727(I)2.844
_chemical_formula_sum 'C H0 I3 N2 Pb0.755'
_chemical_formula_weight 577.2
_chemical_name_common '39% ethylenediamonium formamidinium lead iodide'
_space_group_IT_number 127
_space_group_name_Hall '-P 4 2ab'
_space_group_name_H-M_alt 'P 4/m b m'
_symmetry_cell_setting tetragonal
_symmetry_Int_Tables_number 127
_symmetry_space_group_name_Hall '-P 4 2ab'
_symmetry_space_group_name_H-M 'P 4/m b m'
_cell_angle_alpha 90
_cell_angle_beta 90
_cell_angle_gamma 90
_cell_formula_units_Z 2
_cell_length_a 9.0452(8)
_cell_length_b 9.0452(8)
_cell_length_c 6.4036(11)
_cell_measurement_reflns_used 1604
_cell_measurement_temperature 293
_cell_measurement_theta_max 23.85
_cell_measurement_theta_min 3.18
_cell_volume 523.91(11)
_diffrn_ambient_temperature 293
_diffrn_detector 'image plate (34 cm diameter)'
_diffrn_detector_area_resol_mean 6.67
_diffrn_measured_fraction_theta_full 0.99
_diffrn_measured_fraction_theta_max 0.99
_diffrn_measurement_device 'four-circle diffractometer'
_diffrn_measurement_device_type 'IPDS Stoe'
_diffrn_measurement_method 'rotation method'
_diffrn_radiation_monochromator graphite
_diffrn_radiation_probe x-ray
_diffrn_radiation_source 'X-ray tube'
_diffrn_radiation_type 'Mo K\a'
_diffrn_radiation_wavelength 0.71073
_diffrn_reflns_av_R_equivalents 0.1301
_diffrn_reflns_av_unetI/netI 0.0191
_diffrn_reflns_limit_h_max 12
_diffrn_reflns_limit_h_min -12
_diffrn_reflns_limit_k_max 12
_diffrn_reflns_limit_k_min -12
_diffrn_reflns_limit_l_max 8
_diffrn_reflns_limit_l_min -8
_diffrn_reflns_number 4394
_diffrn_reflns_theta_full 29.18
_diffrn_reflns_theta_max 29.18
_diffrn_reflns_theta_min 3.18
_diffrn_source 'sealed X-ray tube, 12 x 0.4 mm long-fine focus'
_diffrn_source_current 40
_diffrn_source_power 1.20
_diffrn_source_voltage 50
_exptl_absorpt_coefficient_mu 20.948
_exptl_absorpt_correction_T_max 0.2492
_exptl_absorpt_correction_T_min 0.1434
_exptl_absorpt_correction_type integration
_exptl_absorpt_process_details X-Shape
_exptl_crystal_colour red
_exptl_crystal_density_diffrn 3.6587
_exptl_crystal_description 'Red octahedron'
_exptl_crystal_F_000 482
_exptl_crystal_size_max 0.0567
_exptl_crystal_size_mid 0.0403
_exptl_crystal_size_min 0.0323
_refine_diff_density_max 2.48
_refine_diff_density_min -3.05
_refine_ls_extinction_method none
_refine_ls_goodness_of_fit_gt 3.01
_refine_ls_goodness_of_fit_ref 2.86
_refine_ls_hydrogen_treatment constr
_refine_ls_number_constraints 1
_refine_ls_number_parameters 14
_refine_ls_number_reflns 419
_refine_ls_number_restraints 2
_refine_ls_R_factor_all 0.0664
_refine_ls_R_factor_gt 0.0606
_refine_ls_shift/su_max 0.0437
_refine_ls_shift/su_mean 0.0162
_refine_ls_structure_factor_coef Fsqd
_refine_ls_weighting_details w=1/(\s^2^(I)+0.0004I^2^)
_refine_ls_weighting_scheme sigma
_refine_ls_wR_factor_gt 0.1071
_refine_ls_wR_factor_ref 0.1077
_reflns_number_gt 378
_reflns_number_total 419
_reflns_threshold_expression I>2\s(I)
_cod_data_source_file ja8b01034_si_009.cif
_cod_data_source_block 39%_EN_FAPbI3-centro
_cod_depositor_comments
;
The following automatic conversions were performed:

data item '_diffrn_radiation_probe' value 'X-ray' was changed to
'x-ray' in accordance with the
/home/saulius/struct/COD-crude-data/automatic-downloads/DataCite-retrospective/ACS/depositions/lib/dictionaries/cif_core.dic
dictionary named 'cif_core.dic' version 2.4.2 last updated on
2011-04-26.

data item '_exptl_absorpt_correction_type' value 'Integration' was
changed to 'integration' in accordance with the
/home/saulius/struct/COD-crude-data/automatic-downloads/DataCite-retrospective/ACS/depositions/lib/dictionaries/cif_core.dic
dictionary named 'cif_core.dic' version 2.4.2 last updated on
2011-04-26.

Automatic conversion script
Id: cif_fix_values 6909 2019-04-08 15:41:33Z antanas 
;
_cod_original_sg_symbol_Hall '-P 4;-2ab'
_cod_original_formula_sum 'C1 H0 I3 N2 Pb0.755'
_cod_database_code 4132049

loop_
_space_group_symop_id
_space_group_symop_operation_xyz
1 x,y,z
2 -x,-y,z
3 -y,x,z
4 y,-x,z
5 -x+1/2,y+1/2,-z
6 x+1/2,-y+1/2,-z
7 y+1/2,x+1/2,-z
8 -y+1/2,-x+1/2,-z
9 -x,-y,-z
10 x,y,-z
11 y,-x,-z
12 -y,x,-z
13 x+1/2,-y+1/2,z
14 -x+1/2,y+1/2,z
15 -y+1/2,-x+1/2,z
16 y+1/2,x+1/2,z

loop_
_atom_site_label
_atom_site_type_symbol
_atom_site_fract_x
_atom_site_fract_y
_atom_site_fract_z
_atom_site_adp_type
_atom_site_U_iso_or_equiv
_atom_site_site_symmetry_multiplicity
_atom_site_occupancy
_atom_site_calc_flag
I1 I 0 0 0 Uani 0.0853(8) 2 1 d
Pb1 Pb 0 0 0.5 Uani 0.0577(5) 2 0.755(7) d
I2 I 0.2152(3) 0.7152(3) 0.5 Uani 0.1218(10) 4 1 d
C C 0 0.5 0 Uiso 0.179(18) 2 1 d
N N 0.1071(17) 0.3929(17) -0.095(8) Uiso 0.179(18) 8 0.5 d

loop_
_atom_site_aniso_label
_atom_site_aniso_type_symbol
_atom_site_aniso_U_11
_atom_site_aniso_U_22
_atom_site_aniso_U_33
_atom_site_aniso_U_12
_atom_site_aniso_U_13
_atom_site_aniso_U_23
I1 I 0.1067(15) 0.1067(15) 0.0424(12) 0 0 0
Pb1 Pb 0.0594(8) 0.0594(8) 0.0542(10) 0 0 0
I2 I 0.1329(18) 0.1329(18) 0.0998(15) 0.0780(18) 0 0

loop_
_atom_type_symbol
_atom_type_scat_dispersion_real
_atom_type_scat_dispersion_imag
_atom_type_scat_source
C 0.0033 0.0016 'International Tables Vol C tables 4.2.6.8 and 6.1.1.1'
H 0.0000 0.0000 'International Tables Vol C tables 4.2.6.8 and 6.1.1.1'
I -0.4742 1.8119 'International Tables Vol C tables 4.2.6.8 and 6.1.1.1'
N 0.0061 0.0033 'International Tables Vol C tables 4.2.6.8 and 6.1.1.1'
Pb -3.3944 10.1111 'International Tables Vol C tables 4.2.6.8 and 6.1.1.1'

loop_
_exptl_crystal_face_index_h
_exptl_crystal_face_index_k
_exptl_crystal_face_index_l
_exptl_crystal_face_perp_dist
30 -20 -23 0.0567
-5 -30 -11 0.0403
-1 -2 -30 0.0561
7 30 11 0.0323
-30 1 -20 0.0437
30 23 -19 0.0456
-3 30 28 0.0513
30 -30 9 0.0558
-21 -30 -3 0.0433
21 30 11 0.0357
-5 -19 30 0.0450
-30 29 -10 0.0475

loop_
_geom_angle_atom_site_label_1
_geom_angle_atom_site_label_2
_geom_angle_atom_site_label_3
_geom_angle_site_symmetry_1
_geom_angle_site_symmetry_3
_geom_angle
Pb1 I1 Pb1 1_554 . 180.0(5)
I1 Pb1 I1 . 1_556 180.0(5)
I1 Pb1 I2 . 1_545 90
I1 Pb1 I2 . 2_565 90
I1 Pb1 I2 . 3_655 90
I1 Pb1 I2 . 4_455 90
I1 Pb1 I2 1_556 1_545 90
I1 Pb1 I2 1_556 2_565 90
I1 Pb1 I2 1_556 3_655 90
I1 Pb1 I2 1_556 4_455 90
I2 Pb1 I2 1_545 2_565 180.0(5)
I2 Pb1 I2 1_545 3_655 90.00(7)
I2 Pb1 I2 1_545 4_455 90.00(7)
I2 Pb1 I2 2_565 3_655 90.00(7)
I2 Pb1 I2 2_565 4_455 90.00(7)
I2 Pb1 I2 3_655 4_455 180.0(5)
Pb1 I2 Pb1 1_565 5_556 164.15(9)

loop_
_geom_bond_atom_site_label_1
_geom_bond_atom_site_label_2
_geom_bond_site_symmetry_2
_geom_bond_distance
I1 Pb1 1_554 3.2018(11)
I1 Pb1 . 3.2018(11)
Pb1 I2 1_545 3.229(3)
Pb1 I2 2_565 3.229(3)
Pb1 I2 3_655 3.229(3)
Pb1 I2 4_455 3.229(3)

loop_
_twin_individual_id
_twin_individual_mass_fraction_refined
_twin_individual_twin_matrix_11
_twin_individual_twin_matrix_12
_twin_individual_twin_matrix_13
_twin_individual_twin_matrix_21
_twin_individual_twin_matrix_22
_twin_individual_twin_matrix_23
_twin_individual_twin_matrix_31
_twin_individual_twin_matrix_32
_twin_individual_twin_matrix_33
1 0.940(6) 1 0 0 0 1 0 0 0 1
2 0 -1 0 0 0 -1 0 0 0 -1
3 0.060(6) -0.5 0.5 0.5 0.5 -0.5 0.5 1 1 0

loop_
_restr_distance_atom_site_label_1
_restr_distance_atom_site_label_2
_restr_distance_target
_restr_distance_target_weight_param
C N 1.5 0.001

loop_
_restr_angle_atom_site_label_1
_restr_angle_atom_site_label_2
_restr_angle_atom_site_label_3
_restr_angle_target
_restr_angle_target_weight_param
N C N 130 0.01
